data_4336635
loop_
_publ_author_name
'Daniel Errandonea'
'Oscar Gomis'
'Braulio Garc\'ia-Domene'
'Julio Pellicer-Porres'
'Vasundhara Katari'
'S. Nagabhusan Achary'
'Avesh K. Tyagi'
'Catalin Popescu'

_publ_section_title
;
 New Polymorph of InVO4: A High-Pressure Structure with Six-Coordinated
 Vanadium
;
_journal_name_full 'Inorganic Chemistry'
_journal_page_first 12790
_journal_page_last 12798
_journal_paper_doi 10.1021/ic402043x
_journal_volume 52
_journal_year 2013
_chemical_compound_source HP-DAC
_chemical_formula_moiety InVO4
_chemical_formula_sum 'In O4 V'
_chemical_formula_weight 229.76
_chemical_name_common 'Indium Vanadate-III'
_chemical_name_systematic ' InVO4-III'
_space_group_IT_number 63
_symmetry_cell_setting orthorhombic
_symmetry_space_group_name_Hall '-C 2c 2'
_symmetry_space_group_name_H-M 'C m c m'
_audit_author_name DE
_audit_creation_date 10-2-13
_audit_creation_method 'from EXP file using GSAS2CIF'
_audit_update_record ' Initial CIF as created by GSAS2CIF'
_cell_angle_alpha 90.0
_cell_angle_beta 90.0
_cell_angle_gamma 90.0
_cell_formula_units_Z 4
_cell_length_a 5.738(5)
_cell_length_b 8.492(8)
_cell_length_c 6.582(6)
_cell_measurement_temperature 300
_cell_volume 320.7(5)
_computing_structure_refinement GSAS
_diffrn_ambient_temperature 300
_diffrn_detector CCD
_diffrn_radiation_polarisn_ratio 1.0
_diffrn_radiation_probe x-ray
_diffrn_radiation_type monochromatic-beam
_diffrn_radiation_wavelength 0.4246
_diffrn_source synchrotron
_exptl_absorpt_process_details
;   GSAS Absorption/surface roughness correction: function number 0
 No correction is applied.
;
_pd_calc_method 'Rietveld Refinement'
_pd_char_colour Yellow
_pd_meas_2theta_range_inc 0.014
_pd_meas_2theta_range_max 11.34
_pd_meas_2theta_range_min 3.458
_pd_meas_number_of_points 564
_pd_phase_name 'from E:/Daniel2013/InVO4/refinemments/gs1/INVO$STEP.cif'
_pd_proc_2theta_range_inc 0.014
_pd_proc_2theta_range_max 11.3394
_pd_proc_2theta_range_min 3.4574
_pd_proc_info_datetime 10-2-13
_pd_proc_ls_background_function
;   GSAS Background function number 2 with  3 terms.
 Cosine Fourier series
      1:    33.5983     2:   -47.9674     3:    19.4840    
;
_pd_proc_ls_peak_cutoff 0.00500
_pd_proc_ls_profile_function
;
 CW Profile function number 2 with  18 terms
 Profile coefficients for Simpson's rule integration of pseudovoigt function
 C.J. Howard (1982). J. Appl. Cryst.,15,615-620.
 P. Thompson, D.E. Cox & J.B. Hastings (1987). J. Appl. Cryst.,20,79-83.
 Peak tails are ignored  where the intensity is below 0.0050 times the peak
   Aniso. broadening axis   0.0   0.0   1.0
;
_pd_proc_ls_prof_R_factor 0.0496
_pd_proc_ls_prof_wR_factor 0.0740
_pd_proc_number_of_points 564
_refine_ls_goodness_of_fit_all 0.85
_refine_ls_matrix_type full
_refine_ls_number_parameters 7
_refine_ls_number_restraints 0
_refine_ls_shift/su_max 0.00
_refine_ls_shift/su_mean 0.00
_reflns_d_resolution_high 2.123
_reflns_d_resolution_low 4.754
_reflns_limit_h_max 2
_reflns_limit_h_min 0
_reflns_limit_k_max 4
_reflns_limit_k_min 0
_reflns_limit_l_max 2
_reflns_limit_l_min 0
_reflns_number_total 14
_cod_data_source_file ic402043x_si_001.cif
_cod_data_source_block PHASE-III
_cod_original_cell_volume 320.72(2)
_cod_database_code 4336635
_cod_database_fobs_code 4336635

loop_
_symmetry_equiv_pos_site_id
_symmetry_equiv_pos_as_xyz
1 +x,+y,+z
2 -x,+y,+z
3 +x,-y,+z+1/2
4 -x,-y,+z+1/2
-1 -x,-y,-z
-2 +x,-y,-z
-3 -x,+y,-z+1/2
-4 +x,+y,-z+1/2
101 +x+1/2,+y+1/2,+z
102 -x+1/2,+y+1/2,+z
103 +x+1/2,-y+1/2,+z+1/2
104 -x+1/2,-y+1/2,+z+1/2
-101 -x+1/2,-y+1/2,-z
-102 +x+1/2,-y+1/2,-z
-103 -x+1/2,+y+1/2,-z+1/2
-104 +x+1/2,+y+1/2,-z+1/2

loop_
_atom_site_type_symbol
_atom_site_label
_atom_site_fract_x
_atom_site_fract_y
_atom_site_fract_z
_atom_site_occupancy
_atom_site_thermal_displace_type
_atom_site_U_iso_or_equiv
_atom_site_symmetry_multiplicity
In In 0.0 0.0 0.0 1.0 Uiso 0.08 4
V V 0.0 0.3617(5) 0.25 1.0 Uiso 0.08 4
O O1 0.2568(4) 0.4831(6) 0.25 1.0 Uiso 0.08 8
O O2 0.0 0.7492(8) 0.9573(9) 1.0 Uiso 0.08 8

loop_
_atom_type_symbol
_atom_type_number_in_cell
_atom_type_scat_dispersion_real
_atom_type_scat_dispersion_imag
_atom_type_scat_Cromer_Mann_a1
_atom_type_scat_Cromer_Mann_a2
_atom_type_scat_Cromer_Mann_a3
_atom_type_scat_Cromer_Mann_a4
_atom_type_scat_Cromer_Mann_b1
_atom_type_scat_Cromer_Mann_b2
_atom_type_scat_Cromer_Mann_b3
_atom_type_scat_Cromer_Mann_b4
_atom_type_scat_Cromer_Mann_c
_atom_type_scat_source
In+3 4.0 0.000 0.000 19.1045 0.55152 18.1108 6.32470 3.78897 17.3595 0.0000 0.0000 4.99635 International_Tables_Vol_C
V+5 4.0 0.000 0.000 15.6887 0.67900 8.14208 5.40135 2.03081 9.97278 -9.5760 0.94046 1.71430 International_Tables_Vol_C
O-2 16.0 0.000 0.000 3.76936 15.0797 2.53342 6.30430 1.91579 40.3445 1.55094 0.31291 0.22789 International_Tables_Vol_C
